data_4020399
loop_
_publ_author_name
'Bang-Tun Zhao'
'Mar\'ia-Jes\'us Blesa'
'Nicolas Mercier'
'Franck Le Derf'
'Marc Sall\'e'

_journal_name_full 'Journal of Organic Chemistry'
_journal_page_first 6254
_journal_page_last 6257
_journal_paper_doi 10.1021/jo0505876
_journal_volume 70
_journal_year 2005
_chemical_formula_moiety 'C59 H75 N3 O4 S5'
_chemical_formula_sum 'C59 H75 N3 O4 S5'
_chemical_formula_weight 1050.52
_space_group_IT_number 14
_symmetry_cell_setting monoclinic
_symmetry_space_group_name_Hall '-P 2yab'
_symmetry_space_group_name_H-M 'P 1 21/a 1'
_cell_angle_alpha 90
_cell_angle_beta 110.700(8)
_cell_angle_gamma 90
_cell_formula_units_Z 4
_cell_length_a 12.5015(8)
_cell_length_b 35.409(2)
_cell_length_c 14.2168(10)
_cell_measurement_temperature 200(2)
_cell_volume 5887.1(7)
_exptl_crystal_density_diffrn 1.185
_cod_original_sg_symbol_H-M 'P 21/a'
_cod_database_code 4020399

loop_
_symmetry_equiv_pos_as_xyz
'x, y, z'
'-x+1/2, y+1/2, -z'
'-x, -y, -z'
'x-1/2, -y-1/2, z'

loop_
_atom_site_label
_atom_site_type_symbol
_atom_site_fract_x
_atom_site_fract_y
_atom_site_fract_z
_atom_site_U_iso_or_equiv
_atom_site_adp_type
_atom_site_occupancy
_atom_site_calc_flag
_atom_site_refinement_flags
_atom_site_disorder_group
_atom_site_disorder_assembly
C29 C 1.5009(6) 0.39591(18) -0.1060(5) 0.0456(16) Uiso 1 d . . .
C32 C 1.5549(8) 0.4293(3) -0.1365(7) 0.086(3) Uiso 1 d . . .
H82A H 1.6031 0.4206 -0.1736 0.129 Uiso 1 calc R . .
H82B H 1.602 0.4431 -0.0763 0.129 Uiso 1 calc R . .
H82C H 1.4951 0.446 -0.1794 0.129 Uiso 1 calc R . .
C30 C 1.4379(9) 0.3719(3) -0.1980(7) 0.093(3) Uiso 1 d . . .
H83A H 1.4033 0.35 -0.1774 0.139 Uiso 1 calc R . .
H83B H 1.4921 0.3631 -0.2291 0.139 Uiso 1 calc R . .
H83C H 1.3779 0.387 -0.2465 0.139 Uiso 1 calc R . .
C31 C 1.5974(8) 0.3706(3) -0.0356(7) 0.090(3) Uiso 1 d . . .
H81A H 1.5636 0.3486 -0.0149 0.134 Uiso 1 calc R . .
H81B H 1.6425 0.385 0.024 0.134 Uiso 1 calc R . .
H81C H 1.6472 0.3621 -0.0714 0.134 Uiso 1 calc R . .
C50 C 1.4366(7) 0.3425(2) 0.2309(6) 0.066(2) Uiso 1 d . . .
H10A H 1.4806 0.3656 0.2562 0.099 Uiso 1 calc R . .
H10B H 1.3706 0.3417 0.2528 0.099 Uiso 1 calc R . .
H10C H 1.41 0.3423 0.1573 0.099 Uiso 1 calc R . .
C51 C 1.5066(8) 0.3106(2) 0.2690(6) 0.073(2) Uani 1 d . . .
C3 C 1.4610(16) 0.2361(5) 0.4755(13) 0.076(6) Uiso 0.509(16) d P 1 A
H3A H 1.503 0.2472 0.4356 0.114 Uiso 0.509(16) calc PR 1 A
H3B H 1.3842 0.2288 0.4309 0.114 Uiso 0.509(16) calc PR 1 A
H3C H 1.5019 0.2138 0.511 0.114 Uiso 0.509(16) calc PR 1 A
C2 C 1.5709(16) 0.2737(5) 0.6253(16) 0.083(6) Uiso 0.509(16) d P 1 A
H2A H 1.613 0.2866 0.588 0.124 Uiso 0.509(16) calc PR 1 A
H2B H 1.6073 0.2494 0.65 0.124 Uiso 0.509(16) calc PR 1 A
H2C H 1.5718 0.2894 0.6823 0.124 Uiso 0.509(16) calc PR 1 A
C1 C 1.3866(17) 0.2479(5) 0.6138(14) 0.081(6) Uiso 0.509(16) d P 1 A
H1A H 1.431 0.2262 0.6501 0.122 Uiso 0.509(16) calc PR 1 A
H1B H 1.313 0.2391 0.5664 0.122 Uiso 0.509(16) calc PR 1 A
H1C H 1.3736 0.2654 0.662 0.122 Uiso 0.509(16) calc PR 1 A
N1 N 1.5658(9) 0.2851(3) 0.3014(7) 0.115(3) Uiso 1 d . . .
N3 N 1.1138(8) 0.3322(2) -0.2667(6) 0.098(2) Uiso 1 d . . .
C52 C 1.2158(8) 0.6522(2) 0.2339(6) 0.073(2) Uiso 1 d . . .
N2 N 1.2871(8) 0.6315(2) 0.2691(6) 0.103(3) Uiso 1 d . . .
C54 C 1.1412(8) 0.3420(3) -0.3298(6) 0.078(3) Uani 1 d . . .
C55 C 1.1714(8) 0.3551(2) -0.4130(6) 0.078(2) Uiso 1 d . . .
H55A H 1.1087 0.3497 -0.4762 0.117 Uiso 1 calc R . .
H55B H 1.2408 0.3421 -0.4127 0.117 Uiso 1 calc R . .
H55C H 1.1852 0.3824 -0.4068 0.117 Uiso 1 calc R . .
C53 C 1.1267(10) 0.6792(3) 0.1927(8) 0.106(3) Uiso 1 d . . .
H56A H 1.0642 0.6739 0.2174 0.159 Uiso 1 calc R . .
H56B H 1.0981 0.6774 0.1192 0.159 Uiso 1 calc R . .
H56C H 1.1565 0.7046 0.2134 0.159 Uiso 1 calc R . .
C1B C 1.394(2) 0.2311(6) 0.5171(17) 0.106(8) Uiso 0.491(16) d P 2 A
H1B1 H 1.4384 0.2102 0.5575 0.159 Uiso 0.491(16) calc PR 2 A
H1B2 H 1.3899 0.2282 0.4473 0.159 Uiso 0.491(16) calc PR 2 A
H1B3 H 1.3169 0.231 0.5196 0.159 Uiso 0.491(16) calc PR 2 A
C2B C 1.449(2) 0.2710(6) 0.6684(16) 0.099(8) Uiso 0.491(16) d P 2 A
H2B1 H 1.4854 0.2948 0.6983 0.149 Uiso 0.491(16) calc PR 2 A
H2B2 H 1.4913 0.2498 0.7092 0.149 Uiso 0.491(16) calc PR 2 A
H2B3 H 1.37 0.2706 0.666 0.149 Uiso 0.491(16) calc PR 2 A
C3B C 1.5736(16) 0.2677(5) 0.5660(17) 0.080(6) Uiso 0.491(16) d P 2 A
H3B1 H 1.6087 0.2918 0.5949 0.12 Uiso 0.491(16) calc PR 2 A
H3B2 H 1.5781 0.2646 0.499 0.12 Uiso 0.491(16) calc PR 2 A
H3B3 H 1.6143 0.2469 0.6095 0.12 Uiso 0.491(16) calc PR 2 A
S1 S 0.85921(18) 0.49996(5) 0.03979(13) 0.0548(5) Uani 1 d . . B
S2 S 0.7486(2) 0.50603(5) 0.19250(18) 0.0768(7) Uani 1 d . . B
S3 S 1.0749(2) 0.55340(7) 0.21086(17) 0.0805(7) Uani 1 d . . .
S4 S 0.9307(2) 0.54664(7) 0.33854(17) 0.0844(8) Uani 1 d . . .
S5 S 0.7226(3) 0.52888(8) 0.3854(3) 0.1292(13) Uani 1 d . . .
O2 O 1.0593(4) 0.38572(10) 0.1397(3) 0.0394(10) Uani 1 d . . .
O1 O 1.2132(4) 0.39721(11) 0.3463(3) 0.0475(11) Uani 1 d . . .
H1 H 1.1658 0.3909 0.2901 0.071 Uiso 1 calc R . .
C35 C 1.1058(5) 0.35188(15) 0.1183(4) 0.0329(14) Uani 1 d . . .
O4 O 1.2386(4) 0.43472(12) 0.1370(3) 0.0443(11) Uani 1 d . . .
H4 H 1.1798 0.4211 0.1217 0.066 Uiso 1 calc R . .
O3 O 1.3532(4) 0.46139(12) 0.3376(3) 0.0527(12) Uani 1 d . . .
C9 C 1.3755(6) 0.37012(17) 0.4730(4) 0.0396(16) Uani 1 d . . .
C8 C 1.2695(6) 0.36600(17) 0.3952(5) 0.0395(16) Uani 1 d . . .
C12 C 1.5010(5) 0.41865(16) 0.4349(4) 0.0360(15) Uani 1 d . . .
C23 C 1.4032(6) 0.44244(16) 0.0945(4) 0.0431(16) Uani 1 d . . .
C5 C 1.3865(6) 0.30156(17) 0.4992(5) 0.0435(17) Uani 1 d . . A
C34 C 1.1357(5) 0.35070(16) 0.0319(4) 0.0359(14) Uani 1 d . . .
C33 C 1.1329(6) 0.38546(18) -0.0327(5) 0.0446(16) Uani 1 d . . .
H71A H 1.1024 0.3782 -0.1046 0.054 Uiso 1 calc R . .
H71B H 1.0807 0.4045 -0.0215 0.054 Uiso 1 calc R . .
C7 C 1.2209(6) 0.33022(17) 0.3703(4) 0.0390(15) Uani 1 d . . .
C14 C 1.5110(6) 0.44685(16) 0.2827(5) 0.0432(16) Uani 1 d . . .
C11 C 1.4334(6) 0.40868(17) 0.5023(4) 0.0418(16) Uani 1 d . . .
H70A H 1.3746 0.4283 0.4956 0.05 Uiso 1 calc R . .
H70B H 1.4855 0.4081 0.5734 0.05 Uiso 1 calc R . .
C22 C 1.4545(7) 0.46868(18) 0.1840(4) 0.056(2) Uani 1 d . . .
H78A H 1.3934 0.4851 0.1908 0.068 Uiso 1 calc R . .
H78B H 1.5122 0.4851 0.1717 0.068 Uiso 1 calc R . .
C26 C 1.3159(6) 0.39406(16) -0.0673(4) 0.0393(15) Uani 1 d . . .
H73 H 1.2842 0.3778 -0.1236 0.047 Uiso 1 calc R . .
C36 C 1.1233(5) 0.32138(16) 0.1833(4) 0.0350(14) Uani 1 d . . .
C10 C 1.4321(6) 0.33793(18) 0.5231(5) 0.0427(16) Uani 1 d . . .
H24 H 1.5042 0.3408 0.5754 0.051 Uiso 1 calc R . .
C28 C 1.4667(6) 0.43285(16) 0.0341(4) 0.0410(16) Uani 1 d . . .
H75 H 1.5406 0.4435 0.0489 0.049 Uiso 1 calc R . .
C27 C 1.4246(6) 0.40795(16) -0.0476(5) 0.0403(16) Uani 1 d . . .
C6 C 1.2809(6) 0.29866(17) 0.4232(5) 0.0433(17) Uani 1 d . . .
H22 H 1.2476 0.2743 0.406 0.052 Uiso 1 calc R . .
C16 C 1.6663(6) 0.40734(18) 0.3863(5) 0.0434(16) Uani 1 d . . .
C25 C 1.2497(6) 0.40262(16) -0.0085(4) 0.0377(15) Uani 1 d . . .
C39 C 1.1784(6) 0.31700(17) 0.0112(4) 0.0410(16) Uani 1 d . . .
H3 H 1.1984 0.3155 -0.0473 0.049 Uiso 1 calc R . .
C13 C 1.4554(6) 0.44230(17) 0.3526(5) 0.0433(16) Uani 1 d . . .
C40 C 1.1082(6) 0.32458(17) 0.2855(4) 0.0418(16) Uani 1 d . . .
H20A H 1.0571 0.3461 0.2839 0.05 Uiso 1 calc R . .
H20B H 1.0713 0.3013 0.298 0.05 Uiso 1 calc R . .
C15 C 1.6133(6) 0.42922(18) 0.3014(5) 0.0471(18) Uani 1 d . . .
H39 H 1.6504 0.432 0.2538 0.056 Uiso 1 calc R . .
C4 C 1.4511(7) 0.2674(2) 0.5579(6) 0.060(2) Uiso 1 d . . .
C37 C 1.1667(6) 0.28802(16) 0.1585(5) 0.0418(16) Uani 1 d . . .
H15 H 1.1779 0.2669 0.2022 0.05 Uiso 1 calc R . .
C38 C 1.1939(6) 0.28451(16) 0.0726(5) 0.0448(17) Uani 1 d . . .
C18 C 1.7849(7) 0.3909(2) 0.4050(5) 0.0587(19) Uiso 1 d . . .
C43 C 0.9430(7) 0.45661(18) 0.0683(6) 0.0551(19) Uani 1 d . . .
H42A H 0.9473 0.4465 0.0048 0.066 Uiso 1 calc R . .
H42B H 1.0218 0.463 0.1126 0.066 Uiso 1 calc R . .
C24 C 1.2981(6) 0.42625(17) 0.0754(5) 0.0406(16) Uani 1 d . . .
C41 C 0.9369(6) 0.38654(18) 0.0986(5) 0.0481(17) Uani 1 d . . .
H40A H 0.9049 0.3669 0.1306 0.058 Uiso 1 calc R . .
H40B H 0.9098 0.3816 0.0253 0.058 Uiso 1 calc R . .
C42 C 0.8985(6) 0.42538(17) 0.1188(5) 0.0479(17) Uani 1 d . . .
H41A H 0.9263 0.4299 0.1922 0.058 Uiso 1 calc R . .
H41B H 0.8139 0.4262 0.0937 0.058 Uiso 1 calc R . .
C48 C 0.8688(7) 0.51507(17) 0.1606(5) 0.0504(18) Uani 1 d . . .
C56 C 1.2384(7) 0.2482(2) 0.0405(5) 0.0581(19) Uiso 1 d . . .
C44 C 1.3690(8) 0.4990(2) 0.3819(6) 0.076(3) Uani 1 d . . .
C58 C 1.1518(7) 0.2349(2) -0.0608(6) 0.074(2) Uiso 1 d . . .
H8A H 1.18 0.2118 -0.082 0.111 Uiso 1 calc R . .
H8B H 1.1421 0.2546 -0.1115 0.111 Uiso 1 calc R . .
H8C H 1.0782 0.2298 -0.0534 0.111 Uiso 1 calc R . .
C47 C 0.9537(7) 0.5344(2) 0.2286(6) 0.058(2) Uani 1 d . . B
C49 C 0.7969(9) 0.5267(2) 0.3100(7) 0.084(3) Uani 1 d . . B
C21 C 1.8313(9) 0.3685(3) 0.5044(7) 0.089(3) Uiso 1 d . . .
H32A H 1.9069 0.3583 0.5126 0.133 Uiso 1 calc R . .
H32B H 1.779 0.3477 0.5028 0.133 Uiso 1 calc R . .
H32C H 1.8374 0.3853 0.5608 0.133 Uiso 1 calc R . .
C57 C 1.2548(8) 0.2170(3) 0.1176(7) 0.087(3) Uiso 1 d . . .
H10G H 1.2837 0.1942 0.0951 0.13 Uiso 1 calc R . .
H10H H 1.1815 0.2113 0.125 0.13 Uiso 1 calc R . .
H102 H 1.31 0.2252 0.1824 0.13 Uiso 1 calc R . .
C20 C 1.7809(8) 0.3643(2) 0.3162(6) 0.081(3) Uiso 1 d . . .
H33A H 1.857 0.3535 0.329 0.121 Uiso 1 calc R . .
H33B H 1.7572 0.3787 0.2534 0.121 Uiso 1 calc R . .
H33C H 1.7261 0.3438 0.3105 0.121 Uiso 1 calc R . .
C46A C 1.1948(16) 0.5233(4) 0.2459(13) 0.050(4) Uani 0.5 d P 1 B
H43A H 1.1733 0.4991 0.2093 0.061 Uiso 0.5 calc PR 1 B
H43B H 1.2556 0.535 0.226 0.061 Uiso 0.5 calc PR 1 B
C45A C 1.2412(19) 0.5157(4) 0.3587(13) 0.051(5) Uani 0.5 d P 1 B
H44A H 1.1928 0.497 0.3769 0.061 Uiso 0.5 calc PR 1 B
H44B H 1.2438 0.5392 0.3969 0.061 Uiso 0.5 calc PR 1 B
C45B C 1.2901(16) 0.5271(4) 0.3085(16) 0.063(4) Uani 0.5 d P 2 B
H44C H 1.3079 0.5533 0.3331 0.075 Uiso 0.5 calc PR 2 B
H44D H 1.2967 0.525 0.2413 0.075 Uiso 0.5 calc PR 2 B
C46B C 1.171(2) 0.5156(6) 0.305(2) 0.079(7) Uani 0.5 d P 2 B
H43C H 1.1641 0.5174 0.3717 0.094 Uiso 0.5 calc PR 2 B
H43D H 1.1519 0.4896 0.2783 0.094 Uiso 0.5 calc PR 2 B
C59 C 1.3543(8) 0.2555(3) 0.0284(7) 0.091(3) Uiso 1 d . . .
H9A H 1.3817 0.2322 0.0078 0.136 Uiso 1 calc R . .
H9B H 1.4099 0.2641 0.0927 0.136 Uiso 1 calc R . .
H9C H 1.3451 0.275 -0.0228 0.136 Uiso 1 calc R . .
C19 C 1.8700(8) 0.4224(2) 0.4095(7) 0.082(3) Uiso 1 d . . .
H30A H 1.9457 0.4114 0.4217 0.123 Uiso 1 calc R . .
H30B H 1.874 0.4398 0.4642 0.123 Uiso 1 calc R . .
H30C H 1.8448 0.4361 0.3455 0.123 Uiso 1 calc R . .
C17 C 1.6056(6) 0.40193(17) 0.4506(5) 0.0420(16) Uani 1 d . . .
H35 H 1.6375 0.3861 0.5076 0.05 Uiso 1 calc R . .

loop_
_atom_site_aniso_label
_atom_site_aniso_U_11
_atom_site_aniso_U_22
_atom_site_aniso_U_33
_atom_site_aniso_U_23
_atom_site_aniso_U_13
_atom_site_aniso_U_12
C51 0.083(7) 0.065(5) 0.074(5) -0.008(4) 0.030(5) 0.008(5)
C54 0.089(7) 0.110(7) 0.057(5) -0.018(5) 0.051(5) -0.033(5)
S1 0.0795(15) 0.0404(9) 0.0542(11) 0.0075(8) 0.0356(10) 0.0116(9)
S2 0.1127(19) 0.0474(11) 0.1058(17) -0.0173(11) 0.0825(16) -0.0173(12)
S3 0.0554(15) 0.1085(19) 0.0742(14) -0.0016(13) 0.0186(12) 0.0175(13)
S4 0.119(2) 0.0790(15) 0.0648(13) -0.0153(11) 0.0440(14) 0.0114(14)
S5 0.216(4) 0.0885(18) 0.153(3) -0.0327(18) 0.153(3) -0.019(2)
O2 0.045(3) 0.028(2) 0.052(3) -0.0046(18) 0.025(2) 0.0022(19)
O1 0.052(3) 0.037(3) 0.048(3) -0.001(2) 0.010(2) 0.001(2)
C35 0.039(4) 0.023(3) 0.040(3) 0.002(3) 0.018(3) 0.001(3)
O4 0.055(3) 0.042(3) 0.042(2) -0.003(2) 0.025(2) -0.001(2)
O3 0.060(3) 0.040(3) 0.050(3) -0.015(2) 0.008(2) 0.004(2)
C9 0.054(5) 0.038(4) 0.034(3) -0.002(3) 0.025(4) 0.002(3)
C8 0.056(5) 0.036(4) 0.036(4) 0.001(3) 0.028(4) -0.001(3)
C12 0.043(4) 0.029(3) 0.037(3) -0.007(3) 0.016(3) -0.004(3)
C23 0.062(5) 0.030(3) 0.034(3) 0.005(3) 0.014(3) 0.001(3)
C5 0.063(5) 0.033(4) 0.036(4) 0.008(3) 0.018(4) 0.002(3)
C34 0.041(4) 0.033(3) 0.035(3) 0.003(3) 0.015(3) 0.004(3)
C33 0.047(5) 0.047(4) 0.043(4) 0.006(3) 0.020(3) 0.002(3)
C7 0.048(4) 0.039(4) 0.032(3) -0.006(3) 0.017(3) -0.005(3)
C14 0.060(5) 0.024(3) 0.041(4) -0.002(3) 0.012(4) 0.001(3)
C11 0.052(5) 0.044(4) 0.031(3) -0.005(3) 0.017(3) -0.003(3)
C22 0.091(6) 0.037(4) 0.037(4) -0.001(3) 0.018(4) 0.002(4)
C26 0.058(5) 0.030(3) 0.033(3) 0.002(3) 0.019(3) 0.001(3)
C36 0.034(4) 0.031(3) 0.038(3) 0.000(3) 0.010(3) 0.000(3)
C10 0.042(4) 0.051(4) 0.037(3) 0.007(3) 0.017(3) -0.001(3)
C28 0.050(5) 0.034(3) 0.036(3) 0.004(3) 0.011(3) -0.008(3)
C27 0.057(5) 0.026(3) 0.043(4) 0.008(3) 0.025(4) 0.001(3)
C6 0.062(5) 0.039(4) 0.036(4) -0.005(3) 0.027(4) -0.001(3)
C16 0.041(4) 0.042(4) 0.052(4) -0.004(3) 0.022(4) -0.001(3)
C25 0.046(4) 0.029(3) 0.038(3) 0.006(3) 0.015(3) 0.004(3)
C39 0.045(4) 0.047(4) 0.029(3) -0.005(3) 0.010(3) 0.005(3)
C13 0.049(5) 0.030(3) 0.049(4) -0.010(3) 0.016(4) 0.002(3)
C40 0.052(5) 0.037(4) 0.044(4) 0.001(3) 0.026(4) -0.006(3)
C15 0.064(5) 0.040(4) 0.046(4) 0.001(3) 0.030(4) -0.010(4)
C37 0.056(5) 0.028(3) 0.041(4) -0.001(3) 0.017(3) -0.002(3)
C38 0.059(5) 0.031(3) 0.044(4) -0.009(3) 0.018(4) 0.003(3)
C43 0.072(5) 0.039(4) 0.072(5) -0.004(3) 0.047(4) 0.002(4)
C24 0.048(5) 0.037(4) 0.038(4) 0.009(3) 0.017(3) 0.002(3)
C41 0.047(5) 0.039(4) 0.063(4) -0.005(3) 0.027(4) 0.000(3)
C42 0.052(5) 0.038(4) 0.066(5) 0.008(3) 0.036(4) 0.008(3)
C48 0.073(6) 0.029(4) 0.058(5) 0.004(3) 0.034(4) 0.008(3)
C44 0.085(7) 0.041(4) 0.069(5) -0.028(4) -0.014(5) 0.032(4)
C47 0.063(6) 0.057(5) 0.059(5) 0.004(4) 0.028(4) 0.026(4)
C49 0.131(8) 0.048(5) 0.113(7) -0.012(5) 0.092(7) -0.013(5)
C46A 0.057(13) 0.038(8) 0.066(11) 0.000(7) 0.034(11) -0.003(7)
C45A 0.077(15) 0.029(8) 0.062(12) -0.022(8) 0.044(12) -0.014(9)
C45B 0.063(13) 0.044(9) 0.084(12) -0.016(9) 0.031(13) 0.000(8)
C46B 0.09(2) 0.077(14) 0.069(16) 0.008(12) 0.027(14) 0.018(13)
C17 0.054(5) 0.034(3) 0.039(4) 0.001(3) 0.018(3) -0.003(3)

loop_
_geom_bond_atom_site_label_1
_geom_bond_atom_site_label_2
_geom_bond_distance
_geom_bond_site_symmetry_2
_geom_bond_publ_flag
C29 C32 1.499(10) . ?
C29 C30 1.525(11) . ?
C29 C27 1.529(9) . ?
C29 C31 1.553(11) . ?
C50 C51 1.413(11) . ?
C51 N1 1.156(11) . ?
C3 C4 1.648(18) . ?
C2 C4 1.483(19) . ?
C1 C4 1.488(18) . ?
N3 C54 1.122(10) . ?
C52 N2 1.126(11) . ?
C52 C53 1.425(13) . ?
C54 C55 1.440(11) . ?
C1B C4 1.48(2) . ?
C2B C4 1.58(2) . ?
C3B C4 1.49(2) . ?
S1 C48 1.762(7) . ?
S1 C43 1.821(7) . ?
S2 C49 1.725(9) . ?
S2 C48 1.747(7) . ?
S3 C47 1.755(8) . ?
S3 C46A 1.761(16) . ?
S3 C46B 1.97(2) . ?
S4 C49 1.727(10) . ?
S4 C47 1.741(7) . ?
S5 C49 1.649(8) . ?
O2 C35 1.412(6) . ?
O2 C41 1.433(8) . ?
O1 C8 1.361(7) . ?
C35 C36 1.388(8) . ?
C35 C34 1.405(8) . ?
O4 C24 1.368(7) . ?
O3 C13 1.393(8) . ?
O3 C44 1.458(8) . ?
C9 C10 1.396(9) . ?
C9 C8 1.402(9) . ?
C9 C11 1.532(8) . ?
C8 C7 1.396(8) . ?
C12 C17 1.380(9) . ?
C12 C13 1.387(9) . ?
C12 C11 1.526(8) . ?
C23 C24 1.370(9) . ?
C23 C28 1.402(9) . ?
C23 C22 1.522(9) . ?
C5 C6 1.383(9) . ?
C5 C10 1.400(9) . ?
C5 C4 1.527(10) . ?
C34 C39 1.381(8) . ?
C34 C33 1.528(8) . ?
C33 C25 1.505(9) . ?
C7 C6 1.407(9) . ?
C7 C40 1.509(9) . ?
C14 C15 1.363(9) . ?
C14 C13 1.409(9) . ?
C14 C22 1.538(9) . ?
C26 C27 1.377(9) . ?
C26 C25 1.401(8) . ?
C36 C37 1.396(8) . ?
C36 C40 1.534(8) . ?
C28 C27 1.404(8) . ?
C16 C15 1.389(9) . ?
C16 C17 1.393(8) . ?
C16 C18 1.526(10) . ?
C25 C24 1.407(9) . ?
C39 C38 1.416(9) . ?
C37 C38 1.384(8) . ?
C38 C56 1.533(9) . ?
C18 C19 1.527(11) . ?
C18 C21 1.542(11) . ?
C18 C20 1.563(10) . ?
C43 C42 1.526(9) . ?
C41 C42 1.517(8) . ?
C48 C47 1.343(10) . ?
C56 C57 1.520(11) . ?
C56 C58 1.538(11) . ?
C56 C59 1.540(12) . ?
C44 C45B 1.52(2) . ?
C44 C45A 1.62(2) . ?
C46A C45A 1.52(2) . ?
C45B C46B 1.52(3) . ?
